data_4307989
loop_
_publ_author_name
'Sumito Ishizu'
'Hiroyasu Sugiyama'
'Brian K. Breedlove'
'Kazuko Matsumoto'

_publ_section_title
;
C-H Cleavage and Double Alkyl Additions to the Disulfido Ligand in
Dicyanido-Bridged Ru2S2 Complexes
;
_journal_name_full 'Inorganic Chemistry'
_journal_page_first 3726
_journal_page_last 3735
_journal_paper_doi 10.1021/ic062460k
_journal_volume 46
_journal_year 2007
_chemical_formula_sum 'C28 H50 Cl2 F6 N2 O18 P4 Ru2 S4'
_chemical_formula_weight 1341.86
_chemical_name_systematic
;
?
;
_space_group_IT_number 2
_symmetry_cell_setting triclinic
_symmetry_space_group_name_Hall '-P 1'
_symmetry_space_group_name_H-M 'P -1'
_atom_sites_solution_hydrogens geom
_atom_sites_solution_primary direct
_atom_sites_solution_secondary difmap
_audit_creation_method SHELXL-97
_cell_angle_alpha 102.872(3)
_cell_angle_beta 98.455(2)
_cell_angle_gamma 94.801(2)
_cell_formula_units_Z 2
_cell_length_a 8.8148(12)
_cell_length_b 12.4503(17)
_cell_length_c 23.230(3)
_cell_measurement_reflns_used 'reflections from 45 data frames'
_cell_measurement_temperature 120(2)
_cell_volume 2440.4(6)
_computing_cell_refinement 'Bruker SMART'
_computing_data_collection 'Bruker SMART'
_computing_data_reduction 'Bruker SAINT'
_computing_molecular_graphics 'Bruker SHELXTL'
_computing_publication_material 'Bruker SHELXTL'
_computing_structure_refinement 'SHELXL-97 (Sheldrick, 1997)'
_computing_structure_solution 'SHELXS-97 (Sheldrick, 1990)'
_diffrn_ambient_temperature 120(2)
_diffrn_measured_fraction_theta_full 0.923
_diffrn_measured_fraction_theta_max 0.923
_diffrn_measurement_device_type 'CCD area detector'
_diffrn_measurement_method 'phi and omega scans'
_diffrn_radiation_monochromator graphite
_diffrn_radiation_source 'fine-focus sealed tube'
_diffrn_radiation_type MoK\a
_diffrn_radiation_wavelength 0.71073
_diffrn_reflns_av_R_equivalents 0.0237
_diffrn_reflns_av_sigmaI/netI 0.0443
_diffrn_reflns_limit_h_max 11
_diffrn_reflns_limit_h_min -10
_diffrn_reflns_limit_k_max 16
_diffrn_reflns_limit_k_min -16
_diffrn_reflns_limit_l_max 13
_diffrn_reflns_limit_l_min -30
_diffrn_reflns_number 14827
_diffrn_reflns_theta_full 27.48
_diffrn_reflns_theta_max 27.48
_diffrn_reflns_theta_min 0.91
_diffrn_standards_number '50 standard frames at start and end'
_exptl_absorpt_coefficient_mu 1.122
_exptl_absorpt_correction_type multi-scan
_exptl_absorpt_process_details 'Blessing,R., Acta Cryst. (1995) A51 33-38.'
_exptl_crystal_density_diffrn 1.826
_exptl_crystal_density_method 'not measured'
_exptl_crystal_F_000 1352
_refine_diff_density_max 2.098
_refine_diff_density_min -1.521
_refine_diff_density_rms 0.136
_refine_ls_extinction_method none
_refine_ls_goodness_of_fit_ref 1.047
_refine_ls_hydrogen_treatment mixed
_refine_ls_matrix_type full
_refine_ls_number_parameters 527
_refine_ls_number_reflns 10331
_refine_ls_number_restraints 0
_refine_ls_restrained_S_all 1.047
_refine_ls_R_factor_all 0.0539
_refine_ls_R_factor_gt 0.0448
_refine_ls_shift/su_max 0.034
_refine_ls_shift/su_mean 0.000
_refine_ls_structure_factor_coef Fsqd
_refine_ls_weighting_details 'calc w=1/[\s^2^(Fo^2^)+(0.0483P)^2^+10.6060P] where P=(Fo^2^+2Fc^2^)/3'
_refine_ls_weighting_scheme calc
_refine_ls_wR_factor_gt 0.1122
_refine_ls_wR_factor_ref 0.1186
_reflns_number_gt 8711
_reflns_number_total 10331
_reflns_threshold_expression >2sigma(I)
_cod_data_source_file ic062460ksi20070204_124206_11.cif
_cod_data_source_block ropna
_cod_original_cell_volume 2440.3(6)
_cod_database_code 4307989

loop_
_symmetry_equiv_pos_as_xyz
'x, y, z'
'-x, -y, -z'

loop_
_atom_site_label
_atom_site_type_symbol
_atom_site_fract_x
_atom_site_fract_y
_atom_site_fract_z
_atom_site_U_iso_or_equiv
_atom_site_adp_type
_atom_site_occupancy
_atom_site_symmetry_multiplicity
_atom_site_calc_flag
_atom_site_refinement_flags
_atom_site_disorder_assembly
_atom_site_disorder_group
C1 C 0.4773(5) 0.6615(4) 0.03944(19) 0.0262(10) Uani 1 1 d . . .
H1A H 0.4342 0.5957 0.0509 0.039 Uiso 1 1 calc R . .
H1B H 0.5077 0.6392 0.0000 0.039 Uiso 1 1 calc R . .
H1C H 0.3993 0.7129 0.0378 0.039 Uiso 1 1 calc R . .
Ru1 Ru 0.79105(3) 0.85733(3) 0.210195(13) 0.01128(8) Uani 1 1 d . . .
Ru2 Ru 0.71623(3) 1.13267(3) 0.283959(13) 0.01143(8) Uani 1 1 d . . .
Cl2 Cl 0.57723(9) 0.93912(7) 0.25967(4) 0.01007(17) Uani 1 1 d . . .
Cl1 Cl 0.94410(10) 1.02620(7) 0.28371(4) 0.01030(17) Uani 1 1 d . . .
S1 S 0.68862(11) 0.95420(8) 0.14273(4) 0.01414(19) Uani 1 1 d . . .
P2 P 0.99630(12) 0.80659(9) 0.17018(5) 0.0145(2) Uani 1 1 d . . .
S2 S 0.75521(11) 1.12251(8) 0.18601(4) 0.01434(19) Uani 1 1 d . . .
P3 P 0.49870(11) 1.21045(9) 0.27725(5) 0.0137(2) Uani 1 1 d . . .
P4 P 0.86095(12) 1.29773(9) 0.31235(5) 0.0144(2) Uani 1 1 d . . .
P1 P 0.64740(11) 0.70820(9) 0.15072(5) 0.0139(2) Uani 1 1 d . . .
S4 S 0.22974(13) 0.35105(10) 0.08128(5) 0.0253(2) Uiso 1 1 d . . .
N2 N 0.7084(4) 1.1215(3) 0.37014(15) 0.0142(7) Uani 1 1 d . . .
O6 O 0.9670(3) 0.7159(3) 0.10946(13) 0.0200(6) Uani 1 1 d . . .
O8 O 0.4216(3) 1.2370(3) 0.33642(13) 0.0192(6) Uani 1 1 d . . .
O10 O 0.9148(4) 1.3385(3) 0.25817(14) 0.0253(7) Uani 1 1 d . . .
O3 O 0.4759(3) 0.6807(2) 0.16180(13) 0.0184(6) Uani 1 1 d . . .
O1 O 0.6117(3) 0.7159(3) 0.08343(13) 0.0199(6) Uani 1 1 d . . .
N1 N 0.8395(4) 0.7758(3) 0.27659(15) 0.0151(7) Uani 1 1 d . . .
O9 O 0.5167(3) 1.3281(2) 0.26299(14) 0.0197(6) Uani 1 1 d . . .
C12 C 0.7497(6) 1.4130(4) 0.4025(2) 0.0311(11) Uani 1 1 d . . .
H12A H 0.6556 1.3609 0.3959 0.047 Uiso 1 1 calc R . .
H12B H 0.7277 1.4884 0.4193 0.047 Uiso 1 1 calc R . .
H12C H 0.8302 1.3924 0.4305 0.047 Uiso 1 1 calc R . .
O5 O 1.1194(3) 0.7547(3) 0.21000(13) 0.0235(7) Uani 1 1 d . . .
O4 O 1.0900(3) 0.9108(2) 0.15714(14) 0.0202(6) Uani 1 1 d . . .
O2 O 0.7264(3) 0.5990(2) 0.15350(13) 0.0197(6) Uani 1 1 d . . .
C23 C 0.7723(5) 0.9619(4) 0.07664(18) 0.0191(8) Uani 1 1 d . . .
H23A H 0.8848 0.9857 0.0883 0.023 Uiso 1 1 calc R . .
H23B H 0.7566 0.8879 0.0485 0.023 Uiso 1 1 calc R . .
O7 O 0.3659(3) 1.1351(2) 0.22773(13) 0.0184(6) Uani 1 1 d . . .
F5 F 0.0251(4) 0.2027(3) 0.00378(16) 0.0489(8) Uiso 1 1 d . . .
O11 O 1.0105(3) 1.2865(3) 0.35712(15) 0.0246(7) Uani 1 1 d . . .
O12 O 0.8022(3) 1.4090(2) 0.34633(13) 0.0205(6) Uani 1 1 d . . .
F6 F 0.0165(4) 0.2037(3) 0.09465(17) 0.0527(9) Uiso 1 1 d . . .
C17 C 0.7869(5) 0.8778(4) 0.42141(18) 0.0186(8) Uani 1 1 d . . .
H17 H 0.7409 0.8822 0.3825 0.022 Uiso 1 1 calc R . .
F4 F -0.0728(4) 0.3310(3) 0.05534(17) 0.0549(9) Uiso 1 1 d . . .
C13 C 0.8646(5) 0.7415(3) 0.31825(19) 0.0167(8) Uani 1 1 d . . .
O16 O 0.2312(4) 0.4221(3) 0.04044(16) 0.0334(8) Uiso 1 1 d . . .
C7 C 0.2195(5) 1.1776(4) 0.2127(2) 0.0234(9) Uani 1 1 d . . .
H7A H 0.1853 1.2144 0.2496 0.035 Uiso 1 1 calc R . .
H7B H 0.1415 1.1159 0.1904 0.035 Uiso 1 1 calc R . .
H7C H 0.2333 1.2310 0.1881 0.035 Uiso 1 1 calc R . .
C22 C 0.7648(5) 0.9569(4) 0.47142(19) 0.0186(8) Uani 1 1 d . . .
C24 C 0.6965(5) 1.0440(4) 0.0465(2) 0.0230(9) Uani 1 1 d . . .
H24 H 0.6962 1.0324 0.0047 0.028 Uiso 1 1 calc R . .
C28 C 0.0400(5) 0.2680(4) 0.0581(2) 0.0240(9) Uiso 1 1 d . . .
C20 C 0.9183(5) 0.8643(4) 0.5352(2) 0.0232(9) Uani 1 1 d . . .
H20 H 0.9627 0.8591 0.5741 0.028 Uiso 1 1 calc R . .
O17 O 0.3340(5) 0.2690(4) 0.0752(2) 0.0486(10) Uiso 1 1 d . . .
C8 C 0.3455(5) 1.1464(4) 0.3555(2) 0.0227(9) Uani 1 1 d . . .
H8A H 0.2344 1.1377 0.3403 0.034 Uiso 1 1 calc R . .
H8B H 0.3630 1.1625 0.3994 0.034 Uiso 1 1 calc R . .
H8C H 0.3878 1.0776 0.3397 0.034 Uiso 1 1 calc R . .
C26 C 0.6159(5) 1.1734(4) 0.13603(19) 0.0213(9) Uani 1 1 d . . .
H26A H 0.5102 1.1501 0.1419 0.026 Uiso 1 1 calc R . .
H26B H 0.6323 1.2556 0.1462 0.026 Uiso 1 1 calc R . .
O18 O 0.2220(5) 0.4075(4) 0.14174(19) 0.0459(10) Uiso 1 1 d . . .
C25 C 0.6301(5) 1.1303(4) 0.07126(19) 0.0229(9) Uani 1 1 d . . .
H25 H 0.5851 1.1707 0.0444 0.028 Uiso 1 1 calc R . .
C9 C 0.4260(6) 1.4189(4) 0.2800(2) 0.0329(11) Uani 1 1 d . . .
H9A H 0.3558 1.4261 0.2446 0.049 Uiso 1 1 calc R . .
H9B H 0.4954 1.4881 0.2967 0.049 Uiso 1 1 calc R . .
H9C H 0.3659 1.4035 0.3101 0.049 Uiso 1 1 calc R . .
C19 C 0.9409(5) 0.7863(4) 0.4852(2) 0.0217(9) Uani 1 1 d . . .
H19 H 1.0012 0.7282 0.4901 0.026 Uiso 1 1 calc R . .
C21 C 0.8312(5) 0.9497(4) 0.52835(19) 0.0210(9) Uani 1 1 d . . .
H21 H 0.8168 1.0034 0.5626 0.025 Uiso 1 1 calc R . .
C18 C 0.8751(5) 0.7931(4) 0.42790(19) 0.0184(8) Uani 1 1 d . . .
C10 C 0.9607(7) 1.4504(4) 0.2544(2) 0.0331(12) Uani 1 1 d . . .
H10A H 0.8705 1.4914 0.2536 0.050 Uiso 1 1 calc R . .
H10B H 1.0038 1.4485 0.2176 0.050 Uiso 1 1 calc R . .
H10C H 1.0390 1.4874 0.2892 0.050 Uiso 1 1 calc R . .
C11 C 1.1250(5) 1.3789(4) 0.3894(2) 0.0261(10) Uani 1 1 d . . .
H11A H 1.1991 1.3928 0.3635 0.039 Uiso 1 1 calc R . .
H11B H 1.1795 1.3611 0.4253 0.039 Uiso 1 1 calc R . .
H11C H 1.0736 1.4453 0.4010 0.039 Uiso 1 1 calc R . .
C14 C 0.6934(5) 1.0935(3) 0.41255(18) 0.0172(8) Uani 1 1 d . . .
C15 C 0.8976(5) 0.7046(4) 0.37388(19) 0.0213(9) Uani 1 1 d . . .
H15A H 1.0055 0.6870 0.3795 0.026 Uiso 1 1 calc R . .
H15B H 0.8284 0.6360 0.3709 0.026 Uiso 1 1 calc R . .
C16 C 0.6646(5) 1.0472(4) 0.46340(19) 0.0225(9) Uani 1 1 d . . .
H16A H 0.5545 1.0164 0.4569 0.027 Uiso 1 1 calc R . .
H16B H 0.6852 1.1074 0.5005 0.027 Uiso 1 1 calc R . .
S3 S 0.39497(13) 0.69494(10) 0.38835(5) 0.0240(2) Uiso 1 1 d . . .
F2 F 0.4396(4) 0.5387(3) 0.44646(15) 0.0410(7) Uiso 1 1 d . . .
O13 O 0.3824(4) 0.8107(3) 0.40889(16) 0.0346(8) Uiso 1 1 d . . .
O15 O 0.2550(4) 0.6263(3) 0.35652(16) 0.0334(8) Uiso 1 1 d . . .
F1 F 0.5572(4) 0.6987(3) 0.49342(17) 0.0561(10) Uiso 1 1 d . . .
F3 F 0.3130(5) 0.6657(4) 0.48775(19) 0.0618(10) Uiso 1 1 d . . .
O14 O 0.5305(4) 0.6705(3) 0.36249(17) 0.0361(8) Uiso 1 1 d . . .
C27 C 0.4303(6) 0.6471(4) 0.4571(2) 0.0317(11) Uiso 1 1 d . . .
C4 C 1.2268(5) 0.8973(4) 0.1292(2) 0.0253(10) Uani 1 1 d . . .
H4A H 1.2977 0.8583 0.1515 0.038 Uiso 1 1 calc R . .
H4B H 1.2784 0.9705 0.1297 0.038 Uiso 1 1 calc R . .
H4C H 1.1965 0.8541 0.0877 0.038 Uiso 1 1 calc R . .
C3 C 0.4547(6) 0.6420(4) 0.2149(2) 0.0272(10) Uani 1 1 d . . .
H3A H 0.5101 0.5773 0.2161 0.041 Uiso 1 1 calc R . .
H3B H 0.3444 0.6213 0.2138 0.041 Uiso 1 1 calc R . .
H3C H 0.4953 0.7013 0.2508 0.041 Uiso 1 1 calc R . .
C5 C 1.1977(5) 0.8206(5) 0.2677(2) 0.0326(12) Uani 1 1 d . . .
H5A H 1.2851 0.8691 0.2622 0.049 Uiso 1 1 calc R . .
H5B H 1.2355 0.7715 0.2928 0.049 Uiso 1 1 calc R . .
H5C H 1.1256 0.8660 0.2873 0.049 Uiso 1 1 calc R . .
C6 C 1.0488(6) 0.6200(4) 0.0940(2) 0.0278(10) Uani 1 1 d . . .
H6A H 1.1592 0.6446 0.0979 0.042 Uiso 1 1 calc R . .
H6B H 1.0083 0.5794 0.0526 0.042 Uiso 1 1 calc R . .
H6C H 1.0342 0.5713 0.1210 0.042 Uiso 1 1 calc R . .
C2 C 0.6730(6) 0.4952(4) 0.1101(3) 0.0345(12) Uani 1 1 d . . .
H2A H 0.5623 0.4761 0.1089 0.052 Uiso 1 1 calc R . .
H2B H 0.7295 0.4365 0.1215 0.052 Uiso 1 1 calc R . .
H2C H 0.6911 0.5026 0.0704 0.052 Uiso 1 1 calc R . .

loop_
_atom_site_aniso_label
_atom_site_aniso_U_11
_atom_site_aniso_U_22
_atom_site_aniso_U_33
_atom_site_aniso_U_23
_atom_site_aniso_U_13
_atom_site_aniso_U_12
C1 0.025(2) 0.033(3) 0.015(2) -0.0004(18) -0.0033(17) -0.003(2)
Ru1 0.01134(15) 0.01075(16) 0.01115(15) 0.00123(11) 0.00202(11) 0.00150(11)
Ru2 0.01166(15) 0.01039(16) 0.01214(15) 0.00220(12) 0.00247(11) 0.00134(11)
Cl2 0.0095(4) 0.0087(4) 0.0115(4) 0.0003(3) 0.0028(3) 0.0015(3)
Cl1 0.0090(4) 0.0080(4) 0.0123(4) -0.0008(3) 0.0017(3) 0.0010(3)
S1 0.0152(4) 0.0144(5) 0.0125(4) 0.0022(4) 0.0029(3) 0.0019(4)
P2 0.0139(5) 0.0156(5) 0.0138(5) 0.0018(4) 0.0030(4) 0.0032(4)
S2 0.0166(4) 0.0122(5) 0.0143(4) 0.0035(4) 0.0026(4) 0.0008(4)
P3 0.0138(5) 0.0128(5) 0.0149(5) 0.0034(4) 0.0030(4) 0.0027(4)
P4 0.0148(5) 0.0115(5) 0.0163(5) 0.0023(4) 0.0032(4) 0.0005(4)
P1 0.0142(5) 0.0123(5) 0.0137(5) 0.0011(4) 0.0016(4) 0.0005(4)
N2 0.0159(16) 0.0107(16) 0.0155(16) 0.0012(13) 0.0035(13) 0.0029(13)
O6 0.0200(14) 0.0202(16) 0.0185(14) -0.0010(12) 0.0051(12) 0.0067(12)
O8 0.0200(14) 0.0203(16) 0.0191(14) 0.0043(12) 0.0083(12) 0.0051(12)
O10 0.0374(18) 0.0155(16) 0.0237(16) 0.0021(13) 0.0163(14) -0.0045(13)
O3 0.0152(13) 0.0181(15) 0.0209(15) 0.0037(12) 0.0030(11) -0.0018(11)
O1 0.0221(15) 0.0211(16) 0.0136(14) 0.0027(12) -0.0010(11) -0.0030(12)
N1 0.0167(16) 0.0108(16) 0.0166(17) 0.0006(13) 0.0030(13) 0.0022(13)
O9 0.0199(14) 0.0153(15) 0.0272(16) 0.0093(13) 0.0060(12) 0.0059(12)
C12 0.034(3) 0.025(3) 0.030(3) -0.007(2) 0.015(2) -0.004(2)
O5 0.0206(15) 0.0327(18) 0.0195(15) 0.0079(14) 0.0029(12) 0.0118(13)
O4 0.0174(14) 0.0184(15) 0.0251(16) 0.0027(13) 0.0093(12) 0.0014(12)
O2 0.0215(15) 0.0110(14) 0.0235(15) -0.0005(12) 0.0015(12) 0.0016(12)
C23 0.023(2) 0.019(2) 0.0151(19) 0.0025(16) 0.0068(16) 0.0020(17)
O7 0.0157(13) 0.0171(15) 0.0213(15) 0.0032(12) 0.0003(11) 0.0040(11)
O11 0.0200(15) 0.0150(15) 0.0322(18) 0.0013(13) -0.0090(13) -0.0003(12)
O12 0.0229(15) 0.0147(15) 0.0222(15) -0.0012(12) 0.0074(12) 0.0017(12)
C17 0.022(2) 0.020(2) 0.0144(19) 0.0055(16) 0.0025(16) 0.0004(17)
C13 0.0161(18) 0.014(2) 0.020(2) 0.0012(16) 0.0049(16) 0.0040(15)
C7 0.0139(19) 0.024(2) 0.033(2) 0.0080(19) 0.0001(17) 0.0065(17)
C22 0.021(2) 0.018(2) 0.018(2) 0.0061(17) 0.0063(16) -0.0015(17)
C24 0.024(2) 0.029(2) 0.017(2) 0.0078(18) 0.0034(17) -0.0001(19)
C20 0.021(2) 0.031(3) 0.018(2) 0.0098(18) -0.0002(17) -0.0026(18)
C8 0.020(2) 0.024(2) 0.026(2) 0.0072(19) 0.0086(17) 0.0012(18)
C26 0.029(2) 0.020(2) 0.019(2) 0.0102(17) 0.0051(17) 0.0110(18)
C25 0.026(2) 0.027(2) 0.018(2) 0.0122(18) 0.0010(17) 0.0032(19)
C9 0.045(3) 0.020(2) 0.040(3) 0.010(2) 0.014(2) 0.015(2)
C19 0.020(2) 0.022(2) 0.025(2) 0.0115(18) 0.0007(17) 0.0028(17)
C21 0.022(2) 0.023(2) 0.017(2) 0.0033(17) 0.0052(16) -0.0047(17)
C18 0.0189(19) 0.018(2) 0.019(2) 0.0055(17) 0.0028(16) -0.0003(16)
C10 0.048(3) 0.021(2) 0.031(3) 0.012(2) 0.008(2) -0.009(2)
C11 0.022(2) 0.021(2) 0.028(2) 0.0001(19) -0.0027(18) -0.0080(18)
C14 0.0190(19) 0.015(2) 0.017(2) 0.0003(16) 0.0033(16) 0.0039(16)
C15 0.028(2) 0.016(2) 0.021(2) 0.0067(17) 0.0053(18) 0.0053(17)
C16 0.032(2) 0.022(2) 0.017(2) 0.0061(17) 0.0114(18) 0.0077(19)
C4 0.019(2) 0.030(3) 0.026(2) 0.0015(19) 0.0111(18) -0.0011(18)
C3 0.027(2) 0.033(3) 0.028(2) 0.015(2) 0.0117(19) 0.004(2)
C5 0.022(2) 0.057(4) 0.019(2) 0.006(2) 0.0003(18) 0.013(2)
C6 0.030(2) 0.020(2) 0.032(3) -0.003(2) 0.011(2) 0.0094(19)
C2 0.034(3) 0.014(2) 0.045(3) -0.007(2) -0.005(2) 0.003(2)

loop_
_atom_type_symbol
_atom_type_description
_atom_type_scat_dispersion_real
_atom_type_scat_dispersion_imag
_atom_type_scat_source
C C 0.0033 0.0016 'International Tables Vol C Tables 4.2.6.8 and 6.1.1.4'
H H 0.0000 0.0000 'International Tables Vol C Tables 4.2.6.8 and 6.1.1.4'
N N 0.0061 0.0033 'International Tables Vol C Tables 4.2.6.8 and 6.1.1.4'
O O 0.0106 0.0060 'International Tables Vol C Tables 4.2.6.8 and 6.1.1.4'
F F 0.0171 0.0103 'International Tables Vol C Tables 4.2.6.8 and 6.1.1.4'
P P 0.1023 0.0942 'International Tables Vol C Tables 4.2.6.8 and 6.1.1.4'
S S 0.1246 0.1234 'International Tables Vol C Tables 4.2.6.8 and 6.1.1.4'
Cl Cl 0.1484 0.1585 'International Tables Vol C Tables 4.2.6.8 and 6.1.1.4'
Ru Ru -1.2594 0.8363 'International Tables Vol C Tables 4.2.6.8 and 6.1.1.4'

loop_
_geom_angle_atom_site_label_1
_geom_angle_atom_site_label_2
_geom_angle_atom_site_label_3
_geom_angle
_geom_angle_site_symmetry_1
_geom_angle_site_symmetry_3
_geom_angle_publ_flag
N1 Ru1 P1 91.64(10) . . ?
N1 Ru1 P2 92.38(10) . . ?
P1 Ru1 P2 90.04(4) . . ?
N1 Ru1 S1 168.02(10) . . ?
P1 Ru1 S1 86.59(4) . . ?
P2 Ru1 S1 99.47(4) . . ?
N1 Ru1 Cl2 89.97(10) . . ?
P1 Ru1 Cl2 96.76(4) . . ?
P2 Ru1 Cl2 172.74(4) . . ?
S1 Ru1 Cl2 78.49(3) . . ?
N1 Ru1 Cl1 85.93(10) . . ?
P1 Ru1 Cl1 176.01(4) . . ?
P2 Ru1 Cl1 93.22(4) . . ?
S1 Ru1 Cl1 95.14(3) . . ?
Cl2 Ru1 Cl1 80.09(3) . . ?
N2 Ru2 P3 92.58(10) . . ?
N2 Ru2 P4 93.67(10) . . ?
P3 Ru2 P4 92.17(4) . . ?
N2 Ru2 S2 170.02(10) . . ?
P3 Ru2 S2 96.91(4) . . ?
P4 Ru2 S2 89.05(4) . . ?
N2 Ru2 Cl1 89.45(9) . . ?
P3 Ru2 Cl1 173.60(4) . . ?
P4 Ru2 Cl1 93.76(4) . . ?
S2 Ru2 Cl1 80.79(3) . . ?
N2 Ru2 Cl2 82.46(10) . . ?
P3 Ru2 Cl2 93.42(4) . . ?
P4 Ru2 Cl2 173.34(4) . . ?
S2 Ru2 Cl2 93.87(3) . . ?
Cl1 Ru2 Cl2 80.82(3) . . ?
Ru2 Cl2 Ru1 92.47(3) . . ?
Ru2 Cl1 Ru1 92.60(3) . . ?
C23 S1 S2 94.86(15) . . ?
C23 S1 Ru1 121.66(15) . . ?
S2 S1 Ru1 104.91(5) . . ?
O6 P2 O4 105.21(17) . . ?
O6 P2 O5 101.00(17) . . ?
O4 P2 O5 105.35(17) . . ?
O6 P2 Ru1 117.62(12) . . ?
O4 P2 Ru1 110.20(12) . . ?
O5 P2 Ru1 116.17(12) . . ?
C26 S2 S1 94.61(15) . . ?
C26 S2 Ru2 118.93(15) . . ?
S1 S2 Ru2 103.81(5) . . ?
O9 P3 O7 107.45(16) . . ?
O9 P3 O8 101.21(17) . . ?
O7 P3 O8 104.20(16) . . ?
O9 P3 Ru2 114.00(12) . . ?
O7 P3 Ru2 112.09(12) . . ?
O8 P3 Ru2 116.77(12) . . ?
O10 P4 O11 108.35(19) . . ?
O10 P4 O12 99.61(17) . . ?
O11 P4 O12 103.26(17) . . ?
O10 P4 Ru2 112.96(13) . . ?
O11 P4 Ru2 107.84(12) . . ?
O12 P4 Ru2 123.69(12) . . ?
O1 P1 O2 108.76(17) . . ?
O1 P1 O3 99.58(16) . . ?
O2 P1 O3 104.94(17) . . ?
O1 P1 Ru1 113.10(12) . . ?
O2 P1 Ru1 111.31(12) . . ?
O3 P1 Ru1 118.16(12) . . ?
O17 S4 O16 115.6(2) . . ?
O17 S4 O18 115.6(3) . . ?
O16 S4 O18 114.3(2) . . ?
O17 S4 C28 102.9(2) . . ?
O16 S4 C28 104.2(2) . . ?
O18 S4 C28 101.6(2) . . ?
C14 N2 Ru2 166.1(3) . . ?
C6 O6 P2 127.3(3) . . ?
C8 O8 P3 119.3(3) . . ?
C10 O10 P4 128.6(3) . . ?
C3 O3 P1 118.5(3) . . ?
C1 O1 P1 126.6(3) . . ?
C13 N1 Ru1 172.0(3) . . ?
C9 O9 P3 127.3(3) . . ?
C5 O5 P2 119.6(3) . . ?
C4 O4 P2 120.2(3) . . ?
C2 O2 P1 121.7(3) . . ?
C24 C23 S1 109.4(3) . . ?
C7 O7 P3 119.8(3) . . ?
C11 O11 P4 124.0(3) . . ?
C12 O12 P4 119.6(3) . . ?
C18 C17 C22 120.7(4) . . ?
N1 C13 C15 176.5(4) . . ?
C21 C22 C17 119.5(4) . . ?
C21 C22 C16 120.6(4) . . ?
C17 C22 C16 119.8(4) . . ?
C25 C24 C23 128.0(4) . . ?
F6 C28 F4 109.0(4) . . ?
F6 C28 F5 107.0(4) . . ?
F4 C28 F5 105.3(4) . . ?
F6 C28 S4 111.4(3) . . ?
F4 C28 S4 111.7(3) . . ?
F5 C28 S4 112.0(3) . . ?
C21 C20 C19 120.2(4) . . ?
C25 C26 S2 111.7(3) . . ?
C24 C25 C26 129.2(4) . . ?
C20 C19 C18 120.2(4) . . ?
C20 C21 C22 120.0(4) . . ?
C17 C18 C19 119.4(4) . . ?
C17 C18 C15 121.4(4) . . ?
C19 C18 C15 119.2(4) . . ?
N2 C14 C16 174.2(4) . . ?
C13 C15 C18 111.5(4) . . ?
C14 C16 C22 112.1(4) . . ?
O13 S3 O14 115.0(2) . . ?
O13 S3 O15 116.0(2) . . ?
O14 S3 O15 114.5(2) . . ?
O13 S3 C27 103.7(2) . . ?
O14 S3 C27 102.4(2) . . ?
O15 S3 C27 102.5(2) . . ?
F1 C27 F2 108.1(4) . . ?
F1 C27 F3 106.7(4) . . ?
F2 C27 F3 106.6(4) . . ?
F1 C27 S3 112.9(4) . . ?
F2 C27 S3 112.1(4) . . ?
F3 C27 S3 110.1(4) . . ?

loop_
_geom_bond_atom_site_label_1
_geom_bond_atom_site_label_2
_geom_bond_distance
_geom_bond_site_symmetry_2
_geom_bond_publ_flag
C1 O1 1.452(5) . ?
Ru1 N1 2.041(3) . ?
Ru1 P1 2.2156(11) . ?
Ru1 P2 2.2273(11) . ?
Ru1 S1 2.3096(10) . ?
Ru1 Cl2 2.5194(9) . ?
Ru1 Cl1 2.5307(9) . ?
Ru2 N2 2.048(3) . ?
Ru2 P3 2.2201(11) . ?
Ru2 P4 2.2351(11) . ?
Ru2 S2 2.3281(11) . ?
Ru2 Cl1 2.4975(9) . ?
Ru2 Cl2 2.5145(10) . ?
S1 C23 1.816(4) . ?
S1 S2 2.1044(14) . ?
P2 O6 1.570(3) . ?
P2 O4 1.590(3) . ?
P2 O5 1.593(3) . ?
S2 C26 1.816(4) . ?
P3 O9 1.573(3) . ?
P3 O7 1.586(3) . ?
P3 O8 1.603(3) . ?
P4 O10 1.577(3) . ?
P4 O11 1.591(3) . ?
P4 O12 1.601(3) . ?
P1 O1 1.574(3) . ?
P1 O2 1.588(3) . ?
P1 O3 1.592(3) . ?
S4 O17 1.428(5) . ?
S4 O16 1.435(4) . ?
S4 O18 1.438(4) . ?
S4 C28 1.831(5) . ?
N2 C14 1.137(5) . ?
O6 C6 1.450(5) . ?
O8 C8 1.450(5) . ?
O10 C10 1.444(5) . ?
O3 C3 1.452(5) . ?
N1 C13 1.142(5) . ?
O9 C9 1.455(5) . ?
C12 O12 1.439(6) . ?
O5 C5 1.446(6) . ?
O4 C4 1.455(5) . ?
O2 C2 1.445(5) . ?
C23 C24 1.508(6) . ?
O7 C7 1.460(5) . ?
F5 C28 1.322(6) . ?
O11 C11 1.450(5) . ?
F6 C28 1.315(6) . ?
C17 C18 1.383(6) . ?
C17 C22 1.395(6) . ?
F4 C28 1.320(6) . ?
C13 C15 1.464(6) . ?
C22 C21 1.391(6) . ?
C22 C16 1.514(6) . ?
C24 C25 1.324(7) . ?
C20 C21 1.386(7) . ?
C20 C19 1.388(7) . ?
C26 C25 1.508(6) . ?
C19 C18 1.396(6) . ?
C18 C15 1.524(6) . ?
C14 C16 1.469(6) . ?
S3 O13 1.433(4) . ?
S3 O14 1.439(4) . ?
S3 O15 1.440(4) . ?
S3 C27 1.820(5) . ?
F2 C27 1.329(6) . ?
F1 C27 1.318(6) . ?
F3 C27 1.345(7) . ?

loop_
_geom_torsion_atom_site_label_1
_geom_torsion_atom_site_label_2
_geom_torsion_atom_site_label_3
_geom_torsion_atom_site_label_4
_geom_torsion
_geom_torsion_site_symmetry_1
_geom_torsion_site_symmetry_2
_geom_torsion_site_symmetry_3
_geom_torsion_site_symmetry_4
_geom_torsion_publ_flag
N2 Ru2 Cl2 Ru1 -118.65(10) . . . . ?
P3 Ru2 Cl2 Ru1 149.19(3) . . . . ?
P4 Ru2 Cl2 Ru1 -63.8(3) . . . . ?
S2 Ru2 Cl2 Ru1 52.02(3) . . . . ?
Cl1 Ru2 Cl2 Ru1 -27.99(3) . . . . ?
N1 Ru1 Cl2 Ru2 113.53(9) . . . . ?
P1 Ru1 Cl2 Ru2 -154.82(3) . . . . ?
P2 Ru1 Cl2 Ru2 4.6(3) . . . . ?
S1 Ru1 Cl2 Ru2 -69.71(3) . . . . ?
Cl1 Ru1 Cl2 Ru2 27.66(3) . . . . ?
N2 Ru2 Cl1 Ru1 110.31(10) . . . . ?
P3 Ru2 Cl1 Ru1 1.8(3) . . . . ?
P4 Ru2 Cl1 Ru1 -156.05(4) . . . . ?
S2 Ru2 Cl1 Ru1 -67.62(3) . . . . ?
Cl2 Ru2 Cl1 Ru1 27.86(3) . . . . ?
N1 Ru1 Cl1 Ru2 -118.54(10) . . . . ?
P1 Ru1 Cl1 Ru2 -65.9(5) . . . . ?
P2 Ru1 Cl1 Ru2 149.30(4) . . . . ?
S1 Ru1 Cl1 Ru2 49.48(3) . . . . ?
Cl2 Ru1 Cl1 Ru2 -27.86(3) . . . . ?
N1 Ru1 S1 C23 -167.3(5) . . . . ?
P1 Ru1 S1 C23 -85.55(17) . . . . ?
P2 Ru1 S1 C23 3.93(17) . . . . ?
Cl2 Ru1 S1 C23 176.84(17) . . . . ?
Cl1 Ru1 S1 C23 98.06(17) . . . . ?
N1 Ru1 S1 S2 87.2(5) . . . . ?
P1 Ru1 S1 S2 168.95(5) . . . . ?
P2 Ru1 S1 S2 -101.57(5) . . . . ?
Cl2 Ru1 S1 S2 71.34(5) . . . . ?
Cl1 Ru1 S1 S2 -7.44(5) . . . . ?
N1 Ru1 P2 O6 107.29(17) . . . . ?
P1 Ru1 P2 O6 15.65(15) . . . . ?
S1 Ru1 P2 O6 -70.90(15) . . . . ?
Cl2 Ru1 P2 O6 -144.0(3) . . . . ?
Cl1 Ru1 P2 O6 -166.65(14) . . . . ?
N1 Ru1 P2 O4 -132.18(16) . . . . ?
P1 Ru1 P2 O4 136.17(13) . . . . ?
S1 Ru1 P2 O4 49.63(13) . . . . ?
Cl2 Ru1 P2 O4 -23.4(3) . . . . ?
Cl1 Ru1 P2 O4 -46.13(13) . . . . ?
N1 Ru1 P2 O5 -12.52(17) . . . . ?
P1 Ru1 P2 O5 -104.16(15) . . . . ?
S1 Ru1 P2 O5 169.29(15) . . . . ?
Cl2 Ru1 P2 O5 96.2(3) . . . . ?
Cl1 Ru1 P2 O5 73.54(15) . . . . ?
C23 S1 S2 C26 71.8(2) . . . . ?
Ru1 S1 S2 C26 -163.58(15) . . . . ?
C23 S1 S2 Ru2 -166.87(14) . . . . ?
Ru1 S1 S2 Ru2 -42.28(5) . . . . ?
N2 Ru2 S2 C26 161.7(6) . . . . ?
P3 Ru2 S2 C26 -0.23(18) . . . . ?
P4 Ru2 S2 C26 -92.30(18) . . . . ?
Cl1 Ru2 S2 C26 173.74(18) . . . . ?
Cl2 Ru2 S2 C26 93.70(18) . . . . ?
N2 Ru2 S2 S1 58.4(6) . . . . ?
P3 Ru2 S2 S1 -103.54(5) . . . . ?
P4 Ru2 S2 S1 164.39(5) . . . . ?
Cl1 Ru2 S2 S1 70.43(5) . . . . ?
Cl2 Ru2 S2 S1 -9.62(5) . . . . ?
N2 Ru2 P3 O9 121.20(16) . . . . ?
P4 Ru2 P3 O9 27.43(14) . . . . ?
S2 Ru2 P3 O9 -61.88(14) . . . . ?
Cl1 Ru2 P3 O9 -130.4(3) . . . . ?
Cl2 Ru2 P3 O9 -156.20(13) . . . . ?
N2 Ru2 P3 O7 -116.46(16) . . . . ?
P4 Ru2 P3 O7 149.77(13) . . . . ?
S2 Ru2 P3 O7 60.46(13) . . . . ?
Cl1 Ru2 P3 O7 -8.1(4) . . . . ?
Cl2 Ru2 P3 O7 -33.86(13) . . . . ?
N2 Ru2 P3 O8 3.62(16) . . . . ?
P4 Ru2 P3 O8 -90.15(14) . . . . ?
S2 Ru2 P3 O8 -179.46(13) . . . . ?
Cl1 Ru2 P3 O8 112.0(3) . . . . ?
Cl2 Ru2 P3 O8 86.22(14) . . . . ?
N2 Ru2 P4 O10 174.02(17) . . . . ?
P3 Ru2 P4 O10 -93.25(15) . . . . ?
S2 Ru2 P4 O10 3.63(15) . . . . ?
Cl1 Ru2 P4 O10 84.33(15) . . . . ?
Cl2 Ru2 P4 O10 119.7(3) . . . . ?
N2 Ru2 P4 O11 54.31(17) . . . . ?
P3 Ru2 P4 O11 147.04(14) . . . . ?
S2 Ru2 P4 O11 -116.08(14) . . . . ?
Cl1 Ru2 P4 O11 -35.37(14) . . . . ?
Cl2 Ru2 P4 O11 0.0(4) . . . . ?
N2 Ru2 P4 O12 -65.97(18) . . . . ?
P3 Ru2 P4 O12 26.76(15) . . . . ?
S2 Ru2 P4 O12 123.64(15) . . . . ?
Cl1 Ru2 P4 O12 -155.65(15) . . . . ?
Cl2 Ru2 P4 O12 -120.3(3) . . . . ?
N1 Ru1 P1 O1 -164.96(16) . . . . ?
P2 Ru1 P1 O1 -72.58(14) . . . . ?
S1 Ru1 P1 O1 26.91(14) . . . . ?
Cl2 Ru1 P1 O1 104.88(14) . . . . ?
Cl1 Ru1 P1 O1 142.6(5) . . . . ?
N1 Ru1 P1 O2 -42.15(16) . . . . ?
P2 Ru1 P1 O2 50.23(13) . . . . ?
S1 Ru1 P1 O2 149.71(13) . . . . ?
Cl2 Ru1 P1 O2 -132.32(13) . . . . ?
Cl1 Ru1 P1 O2 -94.6(5) . . . . ?
N1 Ru1 P1 O3 79.36(16) . . . . ?
P2 Ru1 P1 O3 171.74(14) . . . . ?
S1 Ru1 P1 O3 -88.78(14) . . . . ?
Cl2 Ru1 P1 O3 -10.80(14) . . . . ?
Cl1 Ru1 P1 O3 26.9(6) . . . . ?
P3 Ru2 N2 C14 101.8(14) . . . . ?
P4 Ru2 N2 C14 -165.8(14) . . . . ?
S2 Ru2 N2 C14 -60.2(17) . . . . ?
Cl1 Ru2 N2 C14 -72.1(14) . . . . ?
Cl2 Ru2 N2 C14 8.7(14) . . . . ?
O4 P2 O6 C6 102.2(4) . . . . ?
O5 P2 O6 C6 -7.2(4) . . . . ?
Ru1 P2 O6 C6 -134.7(3) . . . . ?
O9 P3 O8 C8 162.8(3) . . . . ?
O7 P3 O8 C8 51.3(3) . . . . ?
Ru2 P3 O8 C8 -72.9(3) . . . . ?
O11 P4 O10 C10 -84.0(4) . . . . ?
O12 P4 O10 C10 23.5(4) . . . . ?
Ru2 P4 O10 C10 156.6(4) . . . . ?
O1 P1 O3 C3 166.5(3) . . . . ?
O2 P1 O3 C3 54.0(3) . . . . ?
Ru1 P1 O3 C3 -70.7(3) . . . . ?
O2 P1 O1 C1 83.7(4) . . . . ?
O3 P1 O1 C1 -25.8(4) . . . . ?
Ru1 P1 O1 C1 -152.1(3) . . . . ?
P1 Ru1 N1 C13 -140(2) . . . . ?
P2 Ru1 N1 C13 130(2) . . . . ?
S1 Ru1 N1 C13 -58(3) . . . . ?
Cl2 Ru1 N1 C13 -43(2) . . . . ?
Cl1 Ru1 N1 C13 37(2) . . . . ?
O7 P3 O9 C9 83.7(4) . . . . ?
O8 P3 O9 C9 -25.3(4) . . . . ?
Ru2 P3 O9 C9 -151.5(3) . . . . ?
O6 P2 O5 C5 170.3(3) . . . . ?
O4 P2 O5 C5 61.0(4) . . . . ?
Ru1 P2 O5 C5 -61.2(4) . . . . ?
O6 P2 O4 C4 -50.5(3) . . . . ?
O5 P2 O4 C4 55.8(3) . . . . ?
Ru1 P2 O4 C4 -178.2(3) . . . . ?
O1 P1 O2 C2 -41.5(4) . . . . ?
O3 P1 O2 C2 64.3(4) . . . . ?
Ru1 P1 O2 C2 -166.8(3) . . . . ?
S2 S1 C23 C24 -60.7(3) . . . . ?
Ru1 S1 C23 C24 -171.6(2) . . . . ?
O9 P3 O7 C7 -47.8(3) . . . . ?
O8 P3 O7 C7 59.0(3) . . . . ?
Ru2 P3 O7 C7 -173.8(3) . . . . ?
O10 P4 O11 C11 63.4(4) . . . . ?
O12 P4 O11 C11 -41.6(4) . . . . ?
Ru2 P4 O11 C11 -174.1(3) . . . . ?
O10 P4 O12 C12 -176.1(3) . . . . ?
O11 P4 O12 C12 -64.5(3) . . . . ?
Ru2 P4 O12 C12 57.9(4) . . . . ?
Ru1 N1 C13 C15 -13(9) . . . . ?
C18 C17 C22 C21 -0.5(6) . . . . ?
C18 C17 C22 C16 -178.5(4) . . . . ?
S1 C23 C24 C25 26.3(6) . . . . ?
O17 S4 C28 F6 63.7(4) . . . . ?
O16 S4 C28 F6 -175.2(3) . . . . ?
O18 S4 C28 F6 -56.2(4) . . . . ?
O17 S4 C28 F4 -174.0(4) . . . . ?
O16 S4 C28 F4 -53.0(4) . . . . ?
O18 S4 C28 F4 66.0(4) . . . . ?
O17 S4 C28 F5 -56.1(4) . . . . ?
O16 S4 C28 F5 65.0(4) . . . . ?
O18 S4 C28 F5 -176.0(4) . . . . ?
S1 S2 C26 C25 -54.1(3) . . . . ?
Ru2 S2 C26 C25 -162.7(3) . . . . ?
C23 C24 C25 C26 2.3(8) . . . . ?
S2 C26 C25 C24 18.9(7) . . . . ?
C21 C20 C19 C18 -0.4(7) . . . . ?
C19 C20 C21 C22 0.6(7) . . . . ?
C17 C22 C21 C20 -0.2(6) . . . . ?
C16 C22 C21 C20 177.8(4) . . . . ?
C22 C17 C18 C19 0.7(6) . . . . ?
C22 C17 C18 C15 178.7(4) . . . . ?
C20 C19 C18 C17 -0.3(6) . . . . ?
C20 C19 C18 C15 -178.2(4) . . . . ?
Ru2 N2 C14 C16 -16(6) . . . . ?
N1 C13 C15 C18 18(7) . . . . ?
C17 C18 C15 C13 19.7(6) . . . . ?
C19 C18 C15 C13 -162.3(4) . . . . ?
N2 C14 C16 C22 78(4) . . . . ?
C21 C22 C16 C14 139.6(4) . . . . ?
C17 C22 C16 C14 -42.4(6) . . . . ?
O13 S3 C27 F1 -60.0(4) . . . . ?
O14 S3 C27 F1 60.0(4) . . . . ?
O15 S3 C27 F1 179.0(4) . . . . ?
O13 S3 C27 F2 177.7(3) . . . . ?
O14 S3 C27 F2 -62.3(4) . . . . ?
O15 S3 C27 F2 56.6(4) . . . . ?
O13 S3 C27 F3 59.2(4) . . . . ?
O14 S3 C27 F3 179.2(4) . . . . ?
O15 S3 C27 F3 -61.9(4) . . . . ?
